data_4300064
loop_
_publ_author_name
'Virginie B\'ereau'
'Christopher G. Pernin'
'James A. Ibers'

_publ_section_title
;
Reactivity of the [Mo3(\m3-S)(\m2-S2)3Br6]2- Anion toward the
Imidodiphosphinochalcogenido Ligands [N(QPPh2)2]- (Q = S, Se): Synthesis
and Characterization of [Mo3(\m3-S)(\m2-S2)3{N(QPPh2)2}3]Br
;
_journal_name_full 'Inorganic Chemistry'
_journal_page_first 854
_journal_page_last 856
_journal_volume 39
_journal_year 2000
_chemical_formula_moiety '[(C72 H60 Mo3 N3 P6 S13) Br]. 2[C H2 Cl2]'
_chemical_formula_sum 'C74 H64 Br Cl4 Mo3 N3 P6 S13'
_chemical_formula_weight 2107.41
_chemical_melting_point 316(1)
_space_group_IT_number 14
_symmetry_cell_setting monoclinic
_symmetry_space_group_name_Hall '-P 2yn'
_symmetry_space_group_name_H-M 'P 1 21/n 1'
_atom_sites_solution_hydrogens geom
_atom_sites_solution_primary direct
_atom_sites_solution_secondary difmap
_audit_creation_method SHELXL-97
_cell_angle_alpha 90.00
_cell_angle_beta 93.570(6)
_cell_angle_gamma 90.00
_cell_formula_units_Z 4
_cell_length_a 13.309(4)
_cell_length_b 24.971(8)
_cell_length_c 26.206(8)
_cell_measurement_reflns_used 8192
_cell_measurement_temperature 153(2)
_cell_measurement_theta_max 25.00
_cell_measurement_theta_min 1.56
_cell_volume 8692(5)
_computing_cell_refinement 'SAINT-Plus version 5.101 (Bruker, 1997)'
_computing_data_collection 'SMART version 5.101 (Bruker, 1997)'
_computing_data_reduction 'SAINT-Plus version 5.101 (Bruker, 1997)'
_computing_molecular_graphics 'SHELXTL-97 (Sheldrick, 1997)'
_computing_publication_material 'SHELXTL-97 (Sheldrick, 1997)'
_computing_structure_refinement 'SHELXL-97 (Sheldrick, 1997)'
_computing_structure_solution 'SHELXS-97 (Sheldrick, 1990)'
_diffrn_ambient_temperature 153(2)
_diffrn_measured_fraction_theta_full 0.997
_diffrn_measured_fraction_theta_max 0.997
_diffrn_measurement_device_type 'Bruker Smart 1000 CCD'
_diffrn_measurement_method /w
_diffrn_radiation_monochromator graphite
_diffrn_radiation_source 'Standard-focus sealed tube'
_diffrn_radiation_type MoK\a
_diffrn_radiation_wavelength 0.71073
_diffrn_reflns_av_R_equivalents 0.0544
_diffrn_reflns_av_sigmaI/netI 0.0644
_diffrn_reflns_limit_h_max 15
_diffrn_reflns_limit_h_min -15
_diffrn_reflns_limit_k_max 29
_diffrn_reflns_limit_k_min -27
_diffrn_reflns_limit_l_max 31
_diffrn_reflns_limit_l_min -31
_diffrn_reflns_number 52806
_diffrn_reflns_theta_full 25.00
_diffrn_reflns_theta_max 25.00
_diffrn_reflns_theta_min 1.56
_diffrn_standards_decay_% <2
_exptl_absorpt_coefficient_mu 1.474
_exptl_absorpt_correction_T_max 0.622
_exptl_absorpt_correction_T_min 0.518
_exptl_absorpt_correction_type 'Semi-empirical ellipsoidal'
_exptl_crystal_colour Yellow
_exptl_crystal_density_diffrn 1.610
_exptl_crystal_density_method 'not measured'
_exptl_crystal_description Octahedron
_exptl_crystal_F_000 4224
_refine_diff_density_max 2.569
_refine_diff_density_min -1.218
_refine_diff_density_rms 0.139
_refine_ls_extinction_method none
_refine_ls_goodness_of_fit_ref 1.503
_refine_ls_hydrogen_treatment mixed
_refine_ls_matrix_type full
_refine_ls_number_parameters 928
_refine_ls_number_reflns 15259
_refine_ls_number_restraints 0
_refine_ls_restrained_S_all 1.503
_refine_ls_R_factor_all 0.0939
_refine_ls_R_factor_gt 0.0550
_refine_ls_shift/su_max 5.541
_refine_ls_shift/su_mean 0.085
_refine_ls_structure_factor_coef Fsqd
_refine_ls_weighting_details
; calc 
 [1.00000+0.00000exp(0.00(sin\q/\l)^2^)]/ 
   [\s^2^(Fo^2^)+0.0000+0.0000*P+(0.0400P)^2^+0.0000sin\q/\l] 
 where P = 1.00000Fo^2^ + 0.00000Fc^2^ 
;
_refine_ls_weighting_scheme calc
_refine_ls_wR_factor_gt 0.1230
_refine_ls_wR_factor_ref 0.1315
_reflns_number_gt 10311
_reflns_number_total 15259
_reflns_threshold_expression >2sigma(I)
_cod_database_code 4300064

loop_
_symmetry_equiv_pos_as_xyz
'x, y, z'
'-x+1/2, y+1/2, -z+1/2'
'-x, -y, -z'
'x-1/2, -y-1/2, z-1/2'

loop_
_atom_site_label
_atom_site_type_symbol
_atom_site_fract_x
_atom_site_fract_y
_atom_site_fract_z
_atom_site_U_iso_or_equiv
_atom_site_adp_type
_atom_site_occupancy
_atom_site_symmetry_multiplicity
_atom_site_calc_flag
_atom_site_refinement_flags
_atom_site_disorder_assembly
_atom_site_disorder_group
Mo1 Mo 0.32333(5) 1.27668(2) 0.17083(2) 0.01984(14) Uani 1 1 d . . .
Mo2 Mo 0.30441(5) 1.38279(2) 0.19447(2) 0.02031(14) Uani 1 1 d . . .
Mo3 Mo 0.26620(5) 1.30666(2) 0.26533(2) 0.02086(15) Uani 1 1 d . . .
S1 S 0.42621(14) 1.32359(7) 0.23284(6) 0.0246(4) Uani 1 1 d . . .
S2 S 0.21610(14) 1.33872(7) 0.12368(6) 0.0245(4) Uani 1 1 d . . .
S3 S 0.36612(14) 1.35042(7) 0.11243(6) 0.0245(4) Uani 1 1 d . . .
S4 S 0.14718(14) 1.37366(6) 0.23493(6) 0.0243(4) Uani 1 1 d . . .
S5 S 0.26125(14) 1.40419(7) 0.28317(6) 0.0244(4) Uani 1 1 d . . .
S6 S 0.17013(13) 1.24929(7) 0.20766(6) 0.0235(4) Uani 1 1 d . . .
S7 S 0.29570(13) 1.21196(6) 0.24078(6) 0.0233(4) Uani 1 1 d . . .
S8 S 0.49314(14) 1.23770(7) 0.14971(7) 0.0276(4) Uani 1 1 d . . .
S9 S 0.26256(14) 1.22107(7) 0.09292(6) 0.0242(4) Uani 1 1 d . . .
S10 S 0.44733(14) 1.44903(7) 0.21250(6) 0.0263(4) Uani 1 1 d . . .
S11 S 0.20905(14) 1.46592(7) 0.16147(6) 0.0271(4) Uani 1 1 d . . .
S12 S 0.37863(16) 1.28496(7) 0.34384(6) 0.0344(5) Uani 1 1 d . . .
S13 S 0.12571(15) 1.27513(7) 0.32075(7) 0.0312(4) Uani 1 1 d . . .
P1 P 0.48543(14) 1.15796(7) 0.16169(7) 0.0257(4) Uani 1 1 d . . .
P2 P 0.28489(14) 1.14320(7) 0.11106(6) 0.0237(4) Uani 1 1 d . . .
P3 P 0.48527(15) 1.47837(7) 0.14437(7) 0.0259(4) Uani 1 1 d . . .
P4 P 0.27888(15) 1.49219(7) 0.09967(7) 0.0250(4) Uani 1 1 d . . .
P5 P 0.33995(18) 1.33319(8) 0.40128(7) 0.0393(6) Uani 1 1 d . . .
P6 P 0.12122(18) 1.32469(8) 0.38178(7) 0.0373(5) Uani 1 1 d . . .
N1 N 0.3897(4) 1.1257(2) 0.1377(2) 0.0271(14) Uani 1 1 d . . .
N2 N 0.3987(4) 1.4979(2) 0.1047(2) 0.0278(14) Uani 1 1 d . . .
N3 N 0.2253(6) 1.3422(3) 0.4105(3) 0.061(2) Uani 1 1 d . . .
C1 C 0.5009(5) 1.1433(3) 0.2298(3) 0.0300(17) Uani 1 1 d . . .
C2 C 0.4692(5) 1.0938(3) 0.2478(3) 0.0320(18) Uani 1 1 d . . .
H2B H 0.4426 1.0675 0.2245 0.038 Uiso 1 1 calc R . .
C3 C 0.4765(6) 1.0832(3) 0.2993(3) 0.040(2) Uani 1 1 d . . .
H3B H 0.4550 1.0496 0.3115 0.048 Uiso 1 1 calc R . .
C4 C 0.5146(6) 1.1207(4) 0.3333(3) 0.044(2) Uani 1 1 d . . .
H4A H 0.5200 1.1127 0.3688 0.053 Uiso 1 1 calc R . .
C5 C 0.5448(6) 1.1692(3) 0.3168(3) 0.045(2) Uani 1 1 d . . .
H5A H 0.5709 1.1950 0.3407 0.054 Uiso 1 1 calc R . .
C6 C 0.5375(6) 1.1816(3) 0.2644(3) 0.0347(18) Uani 1 1 d . . .
H6A H 0.5575 1.2158 0.2529 0.042 Uiso 1 1 calc R . .
C7 C 0.5958(5) 1.1313(3) 0.1332(3) 0.0297(17) Uani 1 1 d . . .
C8 C 0.5980(7) 1.1322(4) 0.0802(3) 0.059(3) Uani 1 1 d . . .
H8A H 0.5437 1.1480 0.0603 0.070 Uiso 1 1 calc R . .
C9 C 0.6787(8) 1.1101(4) 0.0558(4) 0.068(3) Uani 1 1 d . . .
H9A H 0.6790 1.1111 0.0195 0.082 Uiso 1 1 calc R . .
C10 C 0.7567(7) 1.0874(4) 0.0837(4) 0.062(3) Uani 1 1 d . . .
H10A H 0.8105 1.0716 0.0669 0.074 Uiso 1 1 calc R . .
C11 C 0.7582(7) 1.0870(3) 0.1354(4) 0.055(3) Uani 1 1 d . . .
H11A H 0.8138 1.0716 0.1546 0.066 Uiso 1 1 calc R . .
C12 C 0.6774(6) 1.1095(3) 0.1612(3) 0.042(2) Uani 1 1 d . . .
H12A H 0.6794 1.1095 0.1975 0.050 Uiso 1 1 calc R . .
C13 C 0.1834(6) 1.1215(3) 0.1502(2) 0.0278(17) Uani 1 1 d . . .
C14 C 0.2046(6) 1.0823(3) 0.1872(3) 0.038(2) Uani 1 1 d . . .
H14A H 0.2688 1.0655 0.1905 0.046 Uiso 1 1 calc R . .
C15 C 0.1289(8) 1.0682(4) 0.2195(3) 0.054(3) Uani 1 1 d . . .
H15A H 0.1420 1.0414 0.2447 0.064 Uiso 1 1 calc R . .
C16 C 0.0372(7) 1.0921(4) 0.2154(3) 0.052(2) Uani 1 1 d . . .
H16A H -0.0124 1.0825 0.2382 0.063 Uiso 1 1 calc R . .
C17 C 0.0158(7) 1.1299(3) 0.1785(3) 0.046(2) Uani 1 1 d . . .
H17A H -0.0491 1.1458 0.1749 0.055 Uiso 1 1 calc R . .
C18 C 0.0895(6) 1.1445(3) 0.1466(3) 0.0314(17) Uani 1 1 d . . .
H18A H 0.0750 1.1713 0.1214 0.038 Uiso 1 1 calc R . .
C19 C 0.2675(6) 1.1079(3) 0.0509(3) 0.0270(16) Uani 1 1 d . . .
C20 C 0.1801(6) 1.1144(3) 0.0198(3) 0.0371(19) Uani 1 1 d . . .
H20A H 0.1276 1.1364 0.0309 0.045 Uiso 1 1 calc R . .
C21 C 0.1684(7) 1.0896(3) -0.0264(3) 0.046(2) Uani 1 1 d . . .
H21A H 0.1079 1.0943 -0.0471 0.055 Uiso 1 1 calc R . .
C22 C 0.2445(7) 1.0577(3) -0.0434(3) 0.051(2) Uani 1 1 d . . .
H22A H 0.2362 1.0402 -0.0756 0.061 Uiso 1 1 calc R . .
C23 C 0.3312(8) 1.0514(4) -0.0138(3) 0.065(3) Uani 1 1 d . . .
H23A H 0.3850 1.0307 -0.0257 0.078 Uiso 1 1 calc R . .
C24 C 0.3405(7) 1.0753(3) 0.0339(3) 0.054(3) Uani 1 1 d . . .
H24A H 0.3994 1.0689 0.0553 0.065 Uiso 1 1 calc R . .
C25 C 0.5655(6) 1.5354(3) 0.1595(3) 0.0293(17) Uani 1 1 d . . .
C26 C 0.6607(6) 1.5283(3) 0.1829(3) 0.043(2) Uani 1 1 d . . .
H26A H 0.6848 1.4932 0.1906 0.052 Uiso 1 1 calc R . .
C27 C 0.7212(7) 1.5725(3) 0.1953(3) 0.048(2) Uani 1 1 d . . .
H27A H 0.7867 1.5676 0.2111 0.058 Uiso 1 1 calc R . .
C28 C 0.6865(7) 1.6227(3) 0.1846(3) 0.051(2) Uani 1 1 d . . .
H28A H 0.7273 1.6529 0.1935 0.061 Uiso 1 1 calc R . .
C29 C 0.5914(7) 1.6299(3) 0.1607(3) 0.048(2) Uani 1 1 d . . .
H29A H 0.5677 1.6650 0.1527 0.057 Uiso 1 1 calc R . .
C30 C 0.5307(6) 1.5859(3) 0.1482(3) 0.0376(19) Uani 1 1 d . . .
H30A H 0.4654 1.5909 0.1321 0.045 Uiso 1 1 calc R . .
C31 C 0.5656(5) 1.4307(3) 0.1140(3) 0.0316(17) Uani 1 1 d . . .
C32 C 0.5851(6) 1.4388(3) 0.0631(3) 0.040(2) Uani 1 1 d . . .
H32A H 0.5584 1.4694 0.0455 0.048 Uiso 1 1 calc R . .
C33 C 0.6431(7) 1.4026(4) 0.0379(3) 0.053(2) Uani 1 1 d . . .
H33A H 0.6566 1.4086 0.0032 0.064 Uiso 1 1 calc R . .
C34 C 0.6810(7) 1.3583(4) 0.0629(4) 0.056(2) Uani 1 1 d . . .
H34A H 0.7211 1.3336 0.0454 0.067 Uiso 1 1 calc R . .
C35 C 0.6621(7) 1.3491(3) 0.1123(4) 0.057(3) Uani 1 1 d . . .
H35A H 0.6880 1.3179 0.1292 0.068 Uiso 1 1 calc R . .
C36 C 0.6034(6) 1.3863(3) 0.1391(3) 0.040(2) Uani 1 1 d . . .
H36A H 0.5908 1.3804 0.1740 0.048 Uiso 1 1 calc R . .
C37 C 0.2276(6) 1.5573(3) 0.0869(3) 0.0285(17) Uani 1 1 d . . .
C38 C 0.2463(6) 1.5973(3) 0.1237(3) 0.039(2) Uani 1 1 d . . .
H38A H 0.2819 1.5887 0.1552 0.047 Uiso 1 1 calc R . .
C39 C 0.2132(7) 1.6491(3) 0.1145(4) 0.052(2) Uani 1 1 d . . .
H39A H 0.2270 1.6763 0.1394 0.062 Uiso 1 1 calc R . .
C40 C 0.1596(7) 1.6613(3) 0.0688(4) 0.054(3) Uani 1 1 d . . .
H40A H 0.1360 1.6967 0.0626 0.065 Uiso 1 1 calc R . .
C41 C 0.1410(7) 1.6232(3) 0.0333(3) 0.049(2) Uani 1 1 d . . .
H41A H 0.1054 1.6324 0.0019 0.059 Uiso 1 1 calc R . .
C42 C 0.1733(6) 1.5699(3) 0.0416(3) 0.039(2) Uani 1 1 d . . .
H42A H 0.1580 1.5430 0.0167 0.047 Uiso 1 1 calc R . .
C43 C 0.2470(6) 1.4508(3) 0.0440(3) 0.0282(17) Uani 1 1 d . . .
C44 C 0.1526(6) 1.4284(3) 0.0355(3) 0.0375(19) Uani 1 1 d . . .
H44A H 0.1014 1.4352 0.0584 0.045 Uiso 1 1 calc R . .
C45 C 0.1335(7) 1.3956(4) -0.0072(3) 0.055(3) Uani 1 1 d . . .
H45A H 0.0691 1.3794 -0.0128 0.066 Uiso 1 1 calc R . .
C46 C 0.2054(8) 1.3864(3) -0.0408(3) 0.056(3) Uani 1 1 d . . .
H46A H 0.1911 1.3638 -0.0694 0.068 Uiso 1 1 calc R . .
C47 C 0.3000(7) 1.4099(3) -0.0333(3) 0.047(2) Uani 1 1 d . . .
H47A H 0.3501 1.4043 -0.0570 0.057 Uiso 1 1 calc R . .
C48 C 0.3195(6) 1.4418(3) 0.0094(3) 0.0370(19) Uani 1 1 d . . .
H48A H 0.3840 1.4578 0.0151 0.044 Uiso 1 1 calc R . .
C49 C 0.3977(6) 1.3981(3) 0.3968(3) 0.036(2) Uani 1 1 d . . .
C50 C 0.4635(6) 1.4105(3) 0.3596(3) 0.042(2) Uani 1 1 d . . .
H50A H 0.4792 1.3842 0.3352 0.051 Uiso 1 1 calc R . .
C51 C 0.5082(7) 1.4623(3) 0.3575(3) 0.054(3) Uani 1 1 d . . .
H51A H 0.5541 1.4711 0.3324 0.064 Uiso 1 1 calc R . .
C52 C 0.4812(7) 1.4997(3) 0.3941(4) 0.058(3) Uani 1 1 d . . .
H52A H 0.5083 1.5349 0.3930 0.069 Uiso 1 1 calc R . .
C53 C 0.4172(7) 1.4877(3) 0.4315(4) 0.054(3) Uani 1 1 d . . .
H53A H 0.4017 1.5138 0.4562 0.065 Uiso 1 1 calc R . .
C54 C 0.3753(7) 1.4364(3) 0.4328(3) 0.053(2) Uani 1 1 d . . .
H54A H 0.3309 1.4277 0.4586 0.064 Uiso 1 1 calc R . .
C55 C 0.4066(9) 1.3019(3) 0.4571(3) 0.059(3) Uani 1 1 d . . .
C56 C 0.3556(12) 1.2903(4) 0.4981(3) 0.099(5) Uani 1 1 d . . .
H56A H 0.2864 1.2995 0.4990 0.119 Uiso 1 1 calc R . .
C57 C 0.4088(9) 1.2631(4) 0.5419(4) 0.071(3) Uani 1 1 d . . .
H57A H 0.3775 1.2558 0.5727 0.085 Uiso 1 1 calc R . .
C58 C 0.5057(12) 1.2492(5) 0.5349(4) 0.099(5) Uani 1 1 d . . .
H58A H 0.5400 1.2308 0.5625 0.119 Uiso 1 1 calc R . .
C59 C 0.5614(10) 1.2585(4) 0.4924(4) 0.086(4) Uani 1 1 d . . .
H59A H 0.6290 1.2470 0.4901 0.104 Uiso 1 1 calc R . .
C60 C 0.5076(9) 1.2863(4) 0.4537(4) 0.076(4) Uani 1 1 d . . .
H60A H 0.5404 1.2951 0.4237 0.092 Uiso 1 1 calc R . .
C61 C 0.0435(7) 1.2890(3) 0.4249(3) 0.0368(19) Uani 1 1 d . . .
C62 C -0.0314(8) 1.3134(4) 0.4489(4) 0.073(3) Uani 1 1 d . . .
H62A H -0.0450 1.3503 0.4428 0.087 Uiso 1 1 calc R . .
C63 C -0.0879(12) 1.2854(4) 0.4819(5) 0.125(6) Uani 1 1 d . . .
H63A H -0.1405 1.3033 0.4979 0.151 Uiso 1 1 calc R . .
C64 C -0.0705(9) 1.2327(4) 0.4924(4) 0.079(3) Uani 1 1 d . . .
H64A H -0.1099 1.2139 0.5155 0.095 Uiso 1 1 calc R . .
C65 C 0.0048(7) 1.2074(4) 0.4689(3) 0.056(3) Uani 1 1 d . . .
H65A H 0.0193 1.1708 0.4758 0.067 Uiso 1 1 calc R . .
C66 C 0.0604(7) 1.2360(4) 0.4346(4) 0.060(3) Uani 1 1 d . . .
H66A H 0.1116 1.2180 0.4176 0.072 Uiso 1 1 calc R . .
C67 C 0.0504(8) 1.3837(3) 0.3637(3) 0.055(3) Uani 1 1 d . . .
C68 C -0.0422(9) 1.3802(4) 0.3372(3) 0.067(3) Uani 1 1 d . . .
H68A H -0.0670 1.3459 0.3272 0.080 Uiso 1 1 calc R . .
C69 C -0.0992(12) 1.4239(5) 0.3250(4) 0.101(5) Uani 1 1 d . . .
H69A H -0.1642 1.4208 0.3082 0.122 Uiso 1 1 calc R . .
C70 C -0.0575(15) 1.4742(6) 0.3384(5) 0.116(7) Uani 1 1 d . . .
H70A H -0.0950 1.5056 0.3295 0.139 Uiso 1 1 calc R . .
C71 C 0.0307(14) 1.4791(5) 0.3625(5) 0.108(6) Uani 1 1 d . . .
H71A H 0.0564 1.5139 0.3702 0.129 Uiso 1 1 calc R . .
C72 C 0.0882(10) 1.4340(3) 0.3773(4) 0.081(4) Uani 1 1 d . . .
H72A H 0.1512 1.4377 0.3961 0.098 Uiso 1 1 calc R . .
C73 C -0.1081(9) 1.4408(4) 0.1315(4) 0.079(3) Uiso 1 1 d . . .
H73A H -0.0535 1.4155 0.1242 0.094 Uiso 1 1 calc R . .
H73B H -0.1727 1.4227 0.1218 0.094 Uiso 1 1 calc R . .
C74 C 0.8525(14) 1.2651(7) 0.2498(7) 0.181(8) Uiso 1 1 d . . .
H74A H 0.8968 1.2921 0.2350 0.217 Uiso 1 1 calc R . .
H74B H 0.8924 1.2425 0.2747 0.217 Uiso 1 1 calc R . .
Cl1 Cl -0.1029(2) 1.45171(10) 0.19688(9) 0.0660(7) Uani 1 1 d . . .
Cl2 Cl -0.0984(3) 1.49459(10) 0.09343(10) 0.0831(9) Uani 1 1 d . . .
Cl3 Cl 0.7856(2) 1.22580(12) 0.20140(13) 0.0909(10) Uani 1 1 d . . .
Cl4 Cl 0.7399(6) 1.2971(4) 0.2791(4) 0.443(8) Uani 1 1 d . . .
Br1 Br 0.00890(6) 1.31777(3) 0.15812(3) 0.0391(2) Uani 1 1 d . . .

loop_
_atom_site_aniso_label
_atom_site_aniso_U_11
_atom_site_aniso_U_22
_atom_site_aniso_U_33
_atom_site_aniso_U_23
_atom_site_aniso_U_13
_atom_site_aniso_U_12
Mo1 0.0237(3) 0.0167(3) 0.0190(3) -0.0002(2) 0.0006(2) 0.0015(3)
Mo2 0.0248(3) 0.0174(3) 0.0187(3) -0.0004(2) 0.0012(3) 0.0010(3)
Mo3 0.0271(3) 0.0179(3) 0.0173(3) -0.0006(2) -0.0012(2) -0.0015(3)
S1 0.0271(10) 0.0217(9) 0.0246(9) 0.0015(7) -0.0017(8) -0.0007(8)
S2 0.0304(10) 0.0218(9) 0.0209(8) -0.0010(7) -0.0024(8) 0.0032(8)
S3 0.0313(10) 0.0202(9) 0.0222(8) 0.0004(7) 0.0042(8) 0.0020(8)
S4 0.0283(10) 0.0212(9) 0.0234(8) -0.0028(7) 0.0023(8) 0.0012(8)
S5 0.0328(11) 0.0197(8) 0.0209(8) -0.0029(7) 0.0025(8) -0.0014(8)
S6 0.0274(10) 0.0220(9) 0.0207(8) -0.0029(7) -0.0012(7) 0.0001(8)
S7 0.0296(10) 0.0175(8) 0.0225(8) 0.0007(7) -0.0003(8) 0.0017(8)
S8 0.0244(10) 0.0218(9) 0.0367(10) -0.0005(8) 0.0030(8) 0.0019(8)
S9 0.0324(10) 0.0204(8) 0.0197(8) -0.0006(7) -0.0005(8) 0.0034(8)
S10 0.0283(10) 0.0236(9) 0.0267(9) -0.0004(7) -0.0004(8) -0.0036(8)
S11 0.0321(11) 0.0223(9) 0.0276(9) 0.0038(7) 0.0068(8) 0.0075(8)
S12 0.0468(13) 0.0301(10) 0.0245(9) 0.0033(8) -0.0127(9) -0.0039(10)
S13 0.0406(12) 0.0261(9) 0.0274(9) -0.0061(8) 0.0072(8) -0.0092(9)
P1 0.0266(11) 0.0214(9) 0.0289(9) -0.0009(8) -0.0008(8) 0.0032(8)
P2 0.0284(11) 0.0194(9) 0.0230(9) -0.0004(7) -0.0009(8) 0.0018(8)
P3 0.0257(11) 0.0233(9) 0.0290(9) -0.0019(8) 0.0037(8) -0.0017(8)
P4 0.0281(11) 0.0209(9) 0.0263(9) 0.0016(8) 0.0032(8) 0.0021(8)
P5 0.0629(16) 0.0331(11) 0.0212(9) -0.0004(8) -0.0039(10) -0.0217(11)
P6 0.0542(14) 0.0300(11) 0.0294(10) -0.0085(8) 0.0153(10) -0.0146(10)
N1 0.027(3) 0.018(3) 0.035(3) -0.002(2) -0.009(3) 0.005(3)
N2 0.026(4) 0.027(3) 0.030(3) 0.003(3) 0.000(3) -0.002(3)
N3 0.077(6) 0.063(5) 0.046(4) -0.036(4) 0.019(4) -0.029(5)
C1 0.028(4) 0.027(4) 0.034(4) -0.003(3) -0.004(3) 0.005(3)
C2 0.031(4) 0.025(4) 0.039(4) 0.005(3) -0.002(4) -0.001(3)
C3 0.037(5) 0.034(4) 0.049(5) 0.013(4) 0.004(4) 0.003(4)
C4 0.035(5) 0.061(6) 0.036(4) 0.009(4) -0.006(4) 0.010(5)
C5 0.041(5) 0.055(5) 0.037(4) -0.008(4) -0.013(4) 0.015(5)
C6 0.034(5) 0.033(4) 0.036(4) 0.002(3) -0.008(4) 0.002(4)
C7 0.026(4) 0.021(4) 0.041(4) -0.004(3) -0.001(4) 0.006(3)
C8 0.050(6) 0.084(7) 0.041(5) -0.014(5) 0.003(4) 0.025(5)
C9 0.056(7) 0.092(8) 0.058(6) -0.010(6) 0.017(5) 0.018(6)
C10 0.050(6) 0.054(6) 0.084(8) -0.019(6) 0.012(6) 0.013(5)
C11 0.032(5) 0.037(5) 0.097(8) 0.006(5) 0.002(5) 0.011(4)
C12 0.030(5) 0.032(4) 0.062(5) 0.001(4) -0.004(4) -0.003(4)
C13 0.040(5) 0.019(4) 0.024(3) -0.004(3) 0.001(3) -0.010(4)
C14 0.041(5) 0.033(4) 0.039(4) 0.008(3) -0.007(4) -0.013(4)
C15 0.071(7) 0.053(6) 0.036(5) 0.013(4) -0.002(5) -0.039(6)
C16 0.056(6) 0.055(6) 0.047(5) -0.014(5) 0.018(5) -0.025(5)
C17 0.043(5) 0.041(5) 0.055(5) -0.017(4) 0.013(4) -0.013(4)
C18 0.033(5) 0.026(4) 0.034(4) -0.007(3) 0.001(4) -0.004(4)
C19 0.035(4) 0.020(4) 0.027(4) 0.000(3) 0.007(3) 0.000(3)
C20 0.048(5) 0.033(4) 0.029(4) -0.008(3) -0.004(4) 0.008(4)
C21 0.060(6) 0.043(5) 0.034(4) -0.005(4) -0.012(4) 0.001(5)
C22 0.080(7) 0.048(5) 0.023(4) -0.014(4) -0.005(5) 0.001(5)
C23 0.077(8) 0.060(6) 0.058(6) -0.031(5) 0.005(6) 0.017(6)
C24 0.064(7) 0.052(5) 0.045(5) -0.022(4) -0.014(5) 0.023(5)
C25 0.028(4) 0.033(4) 0.028(4) -0.007(3) 0.007(3) -0.006(4)
C26 0.041(5) 0.034(5) 0.055(5) -0.014(4) 0.007(4) -0.003(4)
C27 0.040(5) 0.055(6) 0.049(5) -0.008(4) -0.003(4) -0.013(5)
C28 0.057(6) 0.038(5) 0.058(5) -0.011(4) 0.002(5) -0.023(5)
C29 0.055(6) 0.030(5) 0.059(5) -0.002(4) 0.003(5) -0.014(4)
C30 0.036(5) 0.035(4) 0.042(4) 0.001(4) 0.000(4) -0.005(4)
C31 0.026(4) 0.024(4) 0.046(4) 0.000(3) 0.009(4) -0.001(3)
C32 0.039(5) 0.042(5) 0.039(4) -0.002(4) 0.010(4) -0.005(4)
C33 0.049(6) 0.067(6) 0.045(5) -0.010(5) 0.017(5) -0.004(5)
C34 0.054(6) 0.049(6) 0.068(6) -0.008(5) 0.029(5) 0.011(5)
C35 0.046(6) 0.035(5) 0.090(7) -0.001(5) 0.013(5) 0.008(4)
C36 0.038(5) 0.030(4) 0.053(5) -0.001(4) 0.011(4) -0.001(4)
C37 0.032(4) 0.022(4) 0.033(4) 0.008(3) 0.006(3) -0.003(3)
C38 0.045(5) 0.028(4) 0.047(5) -0.001(4) 0.013(4) 0.004(4)
C39 0.053(6) 0.029(4) 0.076(6) 0.000(4) 0.023(5) 0.005(4)
C40 0.050(6) 0.033(5) 0.083(7) 0.017(5) 0.026(5) 0.010(5)
C41 0.046(6) 0.047(5) 0.056(5) 0.025(5) 0.010(5) 0.013(5)
C42 0.038(5) 0.038(5) 0.042(4) 0.009(4) 0.005(4) 0.007(4)
C43 0.034(5) 0.022(4) 0.029(4) 0.004(3) -0.001(3) -0.004(3)
C44 0.034(5) 0.043(5) 0.035(4) 0.006(4) -0.006(4) -0.001(4)
C45 0.051(6) 0.062(6) 0.049(5) -0.005(5) -0.018(5) -0.024(5)
C46 0.084(8) 0.046(5) 0.037(5) -0.008(4) -0.012(5) 0.006(6)
C47 0.054(6) 0.053(5) 0.034(4) -0.007(4) -0.003(4) 0.003(5)
C48 0.039(5) 0.037(4) 0.035(4) -0.003(4) 0.004(4) -0.001(4)
C49 0.052(5) 0.024(4) 0.032(4) 0.002(3) -0.015(4) -0.012(4)
C50 0.057(6) 0.037(5) 0.031(4) 0.011(4) -0.016(4) -0.021(4)
C51 0.063(7) 0.047(5) 0.048(5) 0.023(5) -0.017(5) -0.019(5)
C52 0.069(7) 0.027(5) 0.073(7) 0.012(5) -0.027(6) -0.020(5)
C53 0.056(6) 0.033(5) 0.071(6) -0.007(5) -0.018(5) -0.010(5)
C54 0.061(6) 0.043(5) 0.055(5) -0.006(4) 0.001(5) -0.002(5)
C55 0.100(9) 0.038(5) 0.038(5) 0.002(4) -0.010(5) -0.041(6)
C56 0.221(15) 0.048(6) 0.026(5) -0.012(4) -0.003(7) -0.048(8)
C57 0.088(9) 0.058(7) 0.061(7) 0.007(5) -0.027(7) -0.013(7)
C58 0.144(13) 0.113(11) 0.038(6) 0.002(6) -0.016(8) -0.076(11)
C59 0.114(10) 0.074(7) 0.067(7) 0.020(6) -0.032(7) -0.029(7)
C60 0.100(9) 0.062(7) 0.061(6) 0.021(5) -0.043(7) -0.042(7)
C61 0.060(6) 0.026(4) 0.024(4) -0.002(3) 0.004(4) -0.002(4)
C62 0.110(9) 0.048(6) 0.067(7) 0.012(5) 0.059(7) 0.011(6)
C63 0.202(16) 0.056(7) 0.134(11) 0.017(7) 0.134(12) 0.009(9)
C64 0.122(10) 0.062(7) 0.060(6) 0.019(5) 0.048(7) -0.002(7)
C65 0.068(7) 0.041(5) 0.058(6) 0.016(4) 0.008(5) -0.006(5)
C66 0.059(7) 0.054(6) 0.069(6) 0.015(5) 0.021(5) 0.004(5)
C67 0.103(8) 0.030(5) 0.035(5) 0.001(4) 0.043(5) -0.011(5)
C68 0.110(10) 0.045(6) 0.045(5) 0.006(5) 0.008(6) 0.021(6)
C69 0.168(14) 0.078(9) 0.060(7) 0.010(6) 0.021(8) 0.051(9)
C70 0.22(2) 0.055(9) 0.077(10) 0.031(8) 0.068(11) 0.063(12)
C71 0.21(2) 0.039(7) 0.081(10) -0.001(7) 0.068(11) 0.009(11)
C72 0.145(11) 0.027(5) 0.079(7) -0.012(5) 0.061(8) -0.022(6)
Cl1 0.0764(18) 0.0696(16) 0.0520(13) 0.0003(12) 0.0039(13) 0.0266(15)
Cl2 0.138(3) 0.0524(15) 0.0562(15) 0.0070(12) -0.0195(17) -0.0014(17)
Cl3 0.071(2) 0.0729(19) 0.127(3) -0.0043(18) -0.0079(19) -0.0108(16)
Cl4 0.276(8) 0.482(13) 0.598(16) -0.414(13) 0.246(9) -0.261(9)
Br1 0.0354(5) 0.0401(5) 0.0403(4) -0.0091(4) -0.0088(4) 0.0066(4)

loop_
_atom_type_symbol
_atom_type_description
_atom_type_scat_dispersion_real
_atom_type_scat_dispersion_imag
_atom_type_scat_source
C C 0.0033 0.0016 'International Tables Vol C Tables 4.2.6.8 and 6.1.1.4'
H H 0.0000 0.0000 'International Tables Vol C Tables 4.2.6.8 and 6.1.1.4'
N N 0.0061 0.0033 'International Tables Vol C Tables 4.2.6.8 and 6.1.1.4'
P P 0.1023 0.0942 'International Tables Vol C Tables 4.2.6.8 and 6.1.1.4'
S S 0.1246 0.1234 'International Tables Vol C Tables 4.2.6.8 and 6.1.1.4'
Br Br -0.2901 2.4595 'International Tables Vol C Tables 4.2.6.8 and 6.1.1.4'
Mo Mo -1.6832 0.6857 'International Tables Vol C Tables 4.2.6.8 and 6.1.1.4'
Cl Cl 0.1484 0.1585 'International Tables Vol C Tables 4.2.6.8 and 6.1.1.4'

loop_
_geom_angle_atom_site_label_1
_geom_angle_atom_site_label_2
_geom_angle_atom_site_label_3
_geom_angle
_geom_angle_site_symmetry_1
_geom_angle_site_symmetry_3
_geom_angle_publ_flag
S1 Mo1 S2 109.52(6) . . ?
S1 Mo1 S6 109.46(6) . . ?
S2 Mo1 S6 84.17(7) . . ?
S1 Mo1 S3 84.90(6) . . ?
S2 Mo1 S3 49.83(6) . . ?
S6 Mo1 S3 133.62(6) . . ?
S1 Mo1 S7 85.50(6) . . ?
S2 Mo1 S7 133.56(7) . . ?
S6 Mo1 S7 49.66(6) . . ?
S3 Mo1 S7 170.34(6) . . ?
S1 Mo1 S8 81.70(6) . . ?
S2 Mo1 S8 129.91(6) . . ?
S6 Mo1 S8 139.60(6) . . ?
S3 Mo1 S8 84.79(6) . . ?
S7 Mo1 S8 94.90(6) . . ?
S1 Mo1 S9 163.03(7) . . ?
S2 Mo1 S9 77.93(6) . . ?
S6 Mo1 S9 86.11(6) . . ?
S3 Mo1 S9 89.08(6) . . ?
S7 Mo1 S9 100.45(6) . . ?
S8 Mo1 S9 81.96(6) . . ?
S1 Mo1 Mo2 54.77(4) . . ?
S2 Mo1 Mo2 55.29(4) . . ?
S6 Mo1 Mo2 95.28(5) . . ?
S3 Mo1 Mo2 56.59(4) . . ?
S7 Mo1 Mo2 116.25(5) . . ?
S8 Mo1 Mo2 120.90(5) . . ?
S9 Mo1 Mo2 132.63(4) . . ?
S1 Mo1 Mo3 54.96(5) . . ?
S2 Mo1 Mo3 95.71(5) . . ?
S6 Mo1 Mo3 54.96(4) . . ?
S3 Mo1 Mo3 116.21(5) . . ?
S7 Mo1 Mo3 56.60(4) . . ?
S8 Mo1 Mo3 126.83(5) . . ?
S9 Mo1 Mo3 141.07(5) . . ?
Mo2 Mo1 Mo3 59.74(2) . . ?
S1 Mo2 S2 109.32(6) . . ?
S1 Mo2 S4 110.08(6) . . ?
S2 Mo2 S4 84.26(6) . . ?
S1 Mo2 S3 84.84(6) . . ?
S2 Mo2 S3 49.78(6) . . ?
S4 Mo2 S3 133.75(6) . . ?
S1 Mo2 S5 85.94(6) . . ?
S2 Mo2 S5 133.65(7) . . ?
S4 Mo2 S5 49.69(6) . . ?
S3 Mo2 S5 170.74(6) . . ?
S1 Mo2 S10 80.97(6) . . ?
S2 Mo2 S10 140.04(6) . . ?
S4 Mo2 S10 129.68(6) . . ?
S3 Mo2 S10 95.09(6) . . ?
S5 Mo2 S10 84.27(6) . . ?
S1 Mo2 S11 164.15(6) . . ?
S2 Mo2 S11 84.37(6) . . ?
S4 Mo2 S11 78.43(6) . . ?
S3 Mo2 S11 98.94(6) . . ?
S5 Mo2 S11 90.17(6) . . ?
S10 Mo2 S11 83.36(6) . . ?
S1 Mo2 Mo3 55.13(5) . . ?
S2 Mo2 Mo3 95.94(5) . . ?
S4 Mo2 Mo3 55.38(4) . . ?
S3 Mo2 Mo3 116.63(5) . . ?
S5 Mo2 Mo3 56.61(4) . . ?
S10 Mo2 Mo3 119.74(5) . . ?
S11 Mo2 Mo3 133.38(5) . . ?
S1 Mo2 Mo1 54.70(4) . . ?
S2 Mo2 Mo1 55.15(4) . . ?
S4 Mo2 Mo1 95.88(4) . . ?
S3 Mo2 Mo1 56.56(4) . . ?
S5 Mo2 Mo1 116.71(4) . . ?
S10 Mo2 Mo1 126.42(5) . . ?
S11 Mo2 Mo1 139.53(5) . . ?
Mo3 Mo2 Mo1 60.19(3) . . ?
S1 Mo3 S6 109.58(6) . . ?
S1 Mo3 S4 110.08(6) . . ?
S6 Mo3 S4 83.82(6) . . ?
S1 Mo3 S5 85.87(6) . . ?
S6 Mo3 S5 133.39(6) . . ?
S4 Mo3 S5 49.84(6) . . ?
S1 Mo3 S7 85.26(6) . . ?
S6 Mo3 S7 49.81(6) . . ?
S4 Mo3 S7 133.37(6) . . ?
S5 Mo3 S7 171.07(7) . . ?
S1 Mo3 S12 80.31(7) . . ?
S6 Mo3 S12 130.67(6) . . ?
S4 Mo3 S12 139.76(6) . . ?
S5 Mo3 S12 94.49(6) . . ?
S7 Mo3 S12 84.94(6) . . ?
S1 Mo3 S13 163.39(6) . . ?
S6 Mo3 S13 78.11(6) . . ?
S4 Mo3 S13 85.00(7) . . ?
S5 Mo3 S13 99.55(6) . . ?
S7 Mo3 S13 89.25(6) . . ?
S12 Mo3 S13 83.60(7) . . ?
S1 Mo3 Mo2 54.81(4) . . ?
S6 Mo3 Mo2 95.87(5) . . ?
S4 Mo3 Mo2 55.70(5) . . ?
S5 Mo3 Mo2 56.80(4) . . ?
S7 Mo3 Mo2 116.57(5) . . ?
S12 Mo3 Mo2 125.30(5) . . ?
S13 Mo3 Mo2 140.70(5) . . ?
S1 Mo3 Mo1 54.57(4) . . ?
S6 Mo3 Mo1 55.48(5) . . ?
S4 Mo3 Mo1 96.02(5) . . ?
S5 Mo3 Mo1 116.79(5) . . ?
S7 Mo3 Mo1 56.60(4) . . ?
S12 Mo3 Mo1 119.60(6) . . ?
S13 Mo3 Mo1 132.99(5) . . ?
Mo2 Mo3 Mo1 60.07(3) . . ?
Mo1 S1 Mo2 70.53(5) . . ?
Mo1 S1 Mo3 70.47(6) . . ?
Mo2 S1 Mo3 70.07(6) . . ?
S3 S2 Mo1 67.27(7) . . ?
S3 S2 Mo2 67.22(7) . . ?
Mo1 S2 Mo2 69.56(5) . . ?
S3 S2 Br1 170.49(9) . . ?
Mo1 S2 Br1 105.14(6) . . ?
Mo2 S2 Br1 105.21(6) . . ?
S2 S3 Mo1 62.90(7) . . ?
S2 S3 Mo2 63.00(7) . . ?
Mo1 S3 Mo2 66.86(5) . . ?
S5 S4 Mo3 67.00(7) . . ?
S5 S4 Mo2 66.98(7) . . ?
Mo3 S4 Mo2 68.91(5) . . ?
S5 S4 Br1 170.31(10) . . ?
Mo3 S4 Br1 105.28(6) . . ?
Mo2 S4 Br1 105.23(6) . . ?
S4 S5 Mo3 63.16(6) . . ?
S4 S5 Mo2 63.33(7) . . ?
Mo3 S5 Mo2 66.58(4) . . ?
S7 S6 Mo3 67.49(7) . . ?
S7 S6 Mo1 67.18(7) . . ?
Mo3 S6 Mo1 69.56(5) . . ?
S7 S6 Br1 171.22(9) . . ?
Mo3 S6 Br1 105.88(6) . . ?
Mo1 S6 Br1 105.50(6) . . ?
S6 S7 Mo1 63.16(7) . . ?
S6 S7 Mo3 62.70(6) . . ?
Mo1 S7 Mo3 66.80(5) . . ?
P1 S8 Mo1 106.74(9) . . ?
P2 S9 Mo1 107.47(8) . . ?
P3 S10 Mo2 107.25(9) . . ?
P4 S11 Mo2 106.90(9) . . ?
P5 S12 Mo3 108.28(11) . . ?
P6 S13 Mo3 108.56(10) . . ?
N1 P1 C7 107.4(3) . . ?
N1 P1 C1 108.8(3) . . ?
C7 P1 C1 106.5(3) . . ?
N1 P1 S8 118.8(2) . . ?
C7 P1 S8 104.3(2) . . ?
C1 P1 S8 110.3(2) . . ?
N1 P2 C19 108.1(3) . . ?
N1 P2 C13 109.4(3) . . ?
C19 P2 C13 106.6(3) . . ?
N1 P2 S9 118.9(2) . . ?
C19 P2 S9 104.8(2) . . ?
C13 P2 S9 108.3(2) . . ?
N2 P3 C25 107.3(3) . . ?
N2 P3 C31 109.8(3) . . ?
C25 P3 C31 104.9(3) . . ?
N2 P3 S10 118.8(2) . . ?
C25 P3 S10 105.6(2) . . ?
C31 P3 S10 109.6(2) . . ?
N2 P4 C37 107.5(3) . . ?
N2 P4 C43 107.4(3) . . ?
C37 P4 C43 107.4(3) . . ?
N2 P4 S11 118.0(2) . . ?
C37 P4 S11 104.8(3) . . ?
C43 P4 S11 111.2(2) . . ?
N3 P5 C49 107.6(4) . . ?
N3 P5 C55 111.3(5) . . ?
C49 P5 C55 104.4(3) . . ?
N3 P5 S12 119.6(3) . . ?
C49 P5 S12 111.0(3) . . ?
C55 P5 S12 101.9(3) . . ?
N3 P6 C67 109.0(4) . . ?
N3 P6 C61 110.7(4) . . ?
C67 P6 C61 104.9(4) . . ?
N3 P6 S13 118.2(3) . . ?
C67 P6 S13 109.5(3) . . ?
C61 P6 S13 103.8(2) . . ?
P2 N1 P1 133.8(3) . . ?
P3 N2 P4 135.1(4) . . ?
P5 N3 P6 135.1(4) . . ?
C2 C1 C6 119.3(7) . . ?
C2 C1 P1 119.4(5) . . ?
C6 C1 P1 121.1(6) . . ?
C1 C2 C3 119.8(7) . . ?
C4 C3 C2 120.7(7) . . ?
C5 C4 C3 120.5(8) . . ?
C4 C5 C6 120.4(8) . . ?
C1 C6 C5 119.3(7) . . ?
C12 C7 C8 118.1(7) . . ?
C12 C7 P1 123.8(6) . . ?
C8 C7 P1 118.2(6) . . ?
C9 C8 C7 121.0(8) . . ?
C10 C9 C8 120.1(9) . . ?
C11 C10 C9 120.4(9) . . ?
C10 C11 C12 120.6(9) . . ?
C7 C12 C11 119.8(8) . . ?
C18 C13 C14 119.1(7) . . ?
C18 C13 P2 122.6(5) . . ?
C14 C13 P2 118.3(6) . . ?
C15 C14 C13 118.3(8) . . ?
C16 C15 C14 121.4(8) . . ?
C17 C16 C15 120.4(9) . . ?
C16 C17 C18 119.1(9) . . ?
C13 C18 C17 121.7(7) . . ?
C24 C19 C20 117.8(7) . . ?
C24 C19 P2 121.4(6) . . ?
C20 C19 P2 120.8(5) . . ?
C21 C20 C19 121.0(8) . . ?
C20 C21 C22 120.2(8) . . ?
C23 C22 C21 119.6(7) . . ?
C22 C23 C24 119.4(9) . . ?
C19 C24 C23 121.9(8) . . ?
C30 C25 C26 120.1(7) . . ?
C30 C25 P3 119.4(6) . . ?
C26 C25 P3 120.5(6) . . ?
C27 C26 C25 120.1(8) . . ?
C28 C27 C26 120.0(8) . . ?
C27 C28 C29 120.0(8) . . ?
C28 C29 C30 120.3(8) . . ?
C25 C30 C29 119.6(8) . . ?
C36 C31 C32 119.7(7) . . ?
C36 C31 P3 122.0(6) . . ?
C32 C31 P3 118.3(6) . . ?
C33 C32 C31 120.4(8) . . ?
C32 C33 C34 120.1(8) . . ?
C35 C34 C33 120.6(8) . . ?
C34 C35 C36 120.1(8) . . ?
C31 C36 C35 119.1(8) . . ?
C42 C37 C38 119.4(7) . . ?
C42 C37 P4 122.6(6) . . ?
C38 C37 P4 118.0(5) . . ?
C39 C38 C37 120.4(8) . . ?
C38 C39 C40 119.7(8) . . ?
C41 C40 C39 120.4(8) . . ?
C40 C41 C42 121.2(8) . . ?
C37 C42 C41 118.9(8) . . ?
C44 C43 C48 119.5(7) . . ?
C44 C43 P4 121.7(6) . . ?
C48 C43 P4 118.8(6) . . ?
C43 C44 C45 119.1(8) . . ?
C46 C45 C44 121.1(8) . . ?
C45 C46 C47 120.3(8) . . ?
C48 C47 C46 118.6(8) . . ?
C47 C48 C43 121.4(8) . . ?
C54 C49 C50 119.6(7) . . ?
C54 C49 P5 117.7(7) . . ?
C50 C49 P5 122.6(6) . . ?
C49 C50 C51 121.0(8) . . ?
C52 C51 C50 116.9(9) . . ?
C53 C52 C51 122.7(8) . . ?
C52 C53 C54 119.1(9) . . ?
C49 C54 C53 120.7(9) . . ?
C56 C55 C60 121.7(11) . . ?
C56 C55 P5 119.1(10) . . ?
C60 C55 P5 118.9(7) . . ?
C55 C56 C57 118.7(14) . . ?
C58 C57 C56 115.3(12) . . ?
C57 C58 C59 128.4(13) . . ?
C60 C59 C58 113.0(13) . . ?
C59 C60 C55 122.9(11) . . ?
C62 C61 C66 117.7(8) . . ?
C62 C61 P6 122.3(6) . . ?
C66 C61 P6 120.0(7) . . ?
C61 C62 C63 120.8(9) . . ?
C64 C63 C62 121.8(11) . . ?
C65 C64 C63 118.5(10) . . ?
C64 C65 C66 119.2(9) . . ?
C61 C66 C65 121.9(9) . . ?
C72 C67 C68 118.8(10) . . ?
C72 C67 P6 119.9(9) . . ?
C68 C67 P6 121.3(7) . . ?
C69 C68 C67 122.5(11) . . ?
C68 C69 C70 116.9(14) . . ?
C71 C70 C69 122.3(14) . . ?
C70 C71 C72 121.1(15) . . ?
C67 C72 C71 118.2(13) . . ?
Cl2 C73 Cl1 117.4(6) . . ?
Cl3 C74 Cl4 98.4(9) . . ?
S6 Br1 S4 65.01(5) . . ?
S6 Br1 S2 65.19(5) . . ?
S4 Br1 S2 65.30(5) . . ?

loop_
_geom_bond_atom_site_label_1
_geom_bond_atom_site_label_2
_geom_bond_distance
_geom_bond_site_symmetry_2
_geom_bond_publ_flag
Mo1 S1 2.3686(18) . ?
Mo1 S2 2.3966(18) . ?
Mo1 S6 2.409(2) . ?
Mo1 S3 2.4831(18) . ?
Mo1 S7 2.4883(18) . ?
Mo1 S8 2.553(2) . ?
Mo1 S9 2.5584(17) . ?
Mo1 Mo2 2.7363(11) . ?
Mo1 Mo3 2.7396(11) . ?
Mo2 S1 2.3707(18) . ?
Mo2 S2 2.4005(17) . ?
Mo2 S4 2.415(2) . ?
Mo2 S3 2.4839(18) . ?
Mo2 S5 2.4870(18) . ?
Mo2 S10 2.5427(19) . ?
Mo2 S11 2.5556(18) . ?
Mo2 Mo3 2.7272(9) . ?
Mo3 S1 2.380(2) . ?
Mo3 S6 2.3937(18) . ?
Mo3 S4 2.4054(18) . ?
Mo3 S5 2.4815(18) . ?
Mo3 S7 2.4884(18) . ?
Mo3 S12 2.5265(18) . ?
Mo3 S13 2.562(2) . ?
S2 S3 2.057(3) . ?
S2 Br1 3.000(2) . ?
S4 S5 2.060(2) . ?
S4 Br1 2.9873(19) . ?
S6 S7 2.058(2) . ?
S6 Br1 2.9778(19) . ?
S8 P1 2.019(2) . ?
S9 P2 2.019(2) . ?
S10 P3 2.023(3) . ?
S11 P4 2.026(3) . ?
S12 P5 2.019(3) . ?
S13 P6 2.026(3) . ?
P1 N1 1.602(6) . ?
P1 C7 1.815(7) . ?
P1 C1 1.821(7) . ?
P2 N1 1.582(6) . ?
P2 C19 1.809(7) . ?
P2 C13 1.828(7) . ?
P3 N2 1.581(6) . ?
P3 C25 1.809(7) . ?
P3 C31 1.817(7) . ?
P4 N2 1.599(6) . ?
P4 C37 1.788(7) . ?
P4 C43 1.815(7) . ?
P5 N3 1.575(8) . ?
P5 C49 1.800(7) . ?
P5 C55 1.837(10) . ?
P6 N3 1.596(8) . ?
P6 C67 1.796(10) . ?
P6 C61 1.811(8) . ?
C1 C2 1.399(9) . ?
C1 C6 1.386(9) . ?
C2 C3 1.373(10) . ?
C3 C4 1.368(11) . ?
C4 C5 1.355(11) . ?
C5 C6 1.404(10) . ?
C7 C12 1.383(10) . ?
C7 C8 1.392(10) . ?
C8 C9 1.397(12) . ?
C9 C10 1.357(13) . ?
C10 C11 1.353(13) . ?
C11 C12 1.420(12) . ?
C13 C18 1.373(10) . ?
C13 C14 1.396(9) . ?
C14 C15 1.399(11) . ?
C15 C16 1.356(12) . ?
C16 C17 1.369(12) . ?
C17 C18 1.378(10) . ?
C19 C24 1.363(10) . ?
C19 C20 1.388(10) . ?
C20 C21 1.359(10) . ?
C21 C22 1.385(12) . ?
C22 C23 1.359(12) . ?
C23 C24 1.383(11) . ?
C25 C30 1.371(10) . ?
C25 C26 1.384(10) . ?
C26 C27 1.393(10) . ?
C27 C28 1.359(11) . ?
C28 C29 1.389(11) . ?
C29 C30 1.389(10) . ?
C31 C36 1.369(10) . ?
C31 C32 1.391(10) . ?
C32 C33 1.382(11) . ?
C33 C34 1.368(12) . ?
C34 C35 1.354(12) . ?
C35 C36 1.426(11) . ?
C37 C42 1.385(10) . ?
C37 C38 1.400(10) . ?
C38 C39 1.384(10) . ?
C39 C40 1.389(12) . ?
C40 C41 1.342(12) . ?
C41 C42 1.413(10) . ?
C43 C44 1.381(10) . ?
C43 C48 1.383(10) . ?
C44 C45 1.398(11) . ?
C45 C46 1.360(13) . ?
C46 C47 1.392(12) . ?
C47 C48 1.385(10) . ?
C49 C54 1.390(11) . ?
C49 C50 1.385(11) . ?
C50 C51 1.425(10) . ?
C51 C52 1.402(13) . ?
C52 C53 1.370(13) . ?
C53 C54 1.397(11) . ?
C55 C56 1.339(14) . ?
C55 C60 1.407(15) . ?
C56 C57 1.476(14) . ?
C57 C58 1.359(17) . ?
C58 C59 1.396(16) . ?
C59 C60 1.390(13) . ?
C61 C62 1.356(12) . ?
C61 C66 1.366(11) . ?
C62 C63 1.373(13) . ?
C63 C64 1.362(14) . ?
C64 C65 1.363(13) . ?
C65 C66 1.395(12) . ?
C67 C72 1.391(11) . ?
C67 C68 1.380(13) . ?
C68 C69 1.356(13) . ?
C69 C70 1.407(19) . ?
C70 C71 1.30(2) . ?
C71 C72 1.403(17) . ?
C73 Cl2 1.683(10) . ?
C73 Cl1 1.732(10) . ?
C74 Cl3 1.796(17) . ?
C74 Cl4 1.902(19) . ?

_journal_paper_doi 10.1021/ic9907056
